data_2237394
loop_
_publ_author_name
'Chen, Weizhong'
'Rein, Francisca N.'
'Scott, Brian L.'
'Rocha, Reginaldo C.'

_publ_section_title
;
 (4'-Ethynyl-2,2':6',2''-terpyridine)(2,2':6',2''-terpyridine)ruthenium(II)
 bis(hexafluoridophosphate) acetonitrile disolvate
;
_journal_coeditor_code SJ5287
_journal_issue 2
_journal_name_full 'Acta Crystallographica Section E'
_journal_page_first m79
_journal_page_last m80
_journal_paper_doi 10.1107/S1600536812051227
_journal_volume 69
_journal_year 2013
_chemical_formula_iupac '[Ru (C15 H11 N3) (C17 H11 N3)] (P F6)2, 2C2 H3 N'
_chemical_formula_moiety 'C32 H22 N6 Ru 2+, 2(F6 P -), 2(C2 H3 N)'
_chemical_formula_sum 'C36 H28 F12 N8 P2 Ru'
_chemical_formula_weight 963.67
_chemical_name_systematic
;
(4'-Ethynyl-2,2':6',2''-terpyridine)(2,2':6',2''-terpyridine)ruthenium(II)
bis(hexafluoridophosphate) acetonitrile disolvate
;
_space_group_IT_number 2
_symmetry_cell_setting triclinic
_symmetry_space_group_name_Hall '-P 1'
_symmetry_space_group_name_H-M 'P -1'
_atom_sites_solution_hydrogens geom
_atom_sites_solution_primary direct
_atom_sites_solution_secondary difmap
_audit_creation_method SHELXL-97
_cell_angle_alpha 96.876(4)
_cell_angle_beta 95.619(3)
_cell_angle_gamma 93.023(3)
_cell_formula_units_Z 2
_cell_length_a 8.704(2)
_cell_length_b 8.860(2)
_cell_length_c 27.277(7)
_cell_measurement_reflns_used 1822
_cell_measurement_temperature 140.0(10)
_cell_measurement_theta_max 41.0
_cell_measurement_theta_min 4.70
_cell_volume 2073.9(9)
_computing_cell_refinement 'SAINT-Plus (Bruker, 2007)'
_computing_data_collection 'APEX2 (Bruker, 2007)'
_computing_data_reduction 'SAINT-Plus (Bruker, 2007)'
_computing_molecular_graphics 'SHELXTL (Sheldrick, 2008)'
_computing_publication_material 'publCIF (Westrip, 2010)'
_computing_structure_refinement 'SHELXL97 (Sheldrick, 2008)'
_computing_structure_solution 'SHELXS97 (Sheldrick, 2008)'
_diffrn_ambient_temperature 140.0(10)
_diffrn_measured_fraction_theta_full 0.995
_diffrn_measured_fraction_theta_max 0.989
_diffrn_measurement_device_type 'Bruker D8 with APEXII CCD'
_diffrn_measurement_method '\w scans'
_diffrn_radiation_monochromator graphite
_diffrn_radiation_source 'fine-focus sealed tube'
_diffrn_radiation_type MoK\a
_diffrn_radiation_wavelength 0.71073
_diffrn_reflns_av_R_equivalents 0.0806
_diffrn_reflns_av_sigmaI/netI 0.1107
_diffrn_reflns_limit_h_max 10
_diffrn_reflns_limit_h_min -10
_diffrn_reflns_limit_k_max 10
_diffrn_reflns_limit_k_min -10
_diffrn_reflns_limit_l_max 32
_diffrn_reflns_limit_l_min -32
_diffrn_reflns_number 19870
_diffrn_reflns_theta_full 25.00
_diffrn_reflns_theta_max 25.31
_diffrn_reflns_theta_min 2.27
_diffrn_standards_decay_% 0
_diffrn_standards_interval_count 0
_diffrn_standards_interval_time 0
_diffrn_standards_number 0
_exptl_absorpt_coefficient_mu 0.546
_exptl_absorpt_correction_T_max 0.9680
_exptl_absorpt_correction_T_min 0.9474
_exptl_absorpt_correction_type multi-scan
_exptl_absorpt_process_details '(SADABS; Bruker, 2007)'
_exptl_crystal_colour orange
_exptl_crystal_density_diffrn 1.543
_exptl_crystal_density_method 'not measured'
_exptl_crystal_description block
_exptl_crystal_F_000 964
_exptl_crystal_size_max 0.10
_exptl_crystal_size_mid 0.08
_exptl_crystal_size_min 0.06
_refine_diff_density_max 1.753
_refine_diff_density_min -0.937
_refine_ls_extinction_method none
_refine_ls_goodness_of_fit_ref 1.252
_refine_ls_hydrogen_treatment constr
_refine_ls_matrix_type full
_refine_ls_number_parameters 596
_refine_ls_number_reflns 7496
_refine_ls_number_restraints 0
_refine_ls_restrained_S_all 1.252
_refine_ls_R_factor_all 0.1223
_refine_ls_R_factor_gt 0.0844
_refine_ls_shift/su_max 0.000
_refine_ls_shift/su_mean 0.000
_refine_ls_structure_factor_coef Fsqd
_refine_ls_weighting_details 'calc w=1/[\s^2^(Fo^2^)+(0.1000P)^2^] where P=(Fo^2^+2Fc^2^)/3'
_refine_ls_weighting_scheme calc
_refine_ls_wR_factor_gt 0.2072
_refine_ls_wR_factor_ref 0.2277
_reflns_number_gt 5137
_reflns_number_total 7496
_reflns_threshold_expression I>2\s(I)
_cod_data_source_file sj5287.cif
_cod_data_source_block I
_cod_original_cell_volume 2073.9(10)
_cod_database_code 2237394
_cod_database_fobs_code 2237394

loop_
_symmetry_equiv_pos_as_xyz
'x, y, z'
'-x, -y, -z'

loop_
_atom_site_type_symbol
_atom_site_label
_atom_site_fract_x
_atom_site_fract_y
_atom_site_fract_z
_atom_site_U_iso_or_equiv
_atom_site_adp_type
_atom_site_calc_flag
_atom_site_refinement_flags
_atom_site_occupancy
_atom_site_symmetry_multiplicity
Ru Ru1 0.60446(7) 0.66280(7) 0.71976(2) 0.0229(2) Uani d . 1 1
P P1 0.5105(3) 0.2494(3) 0.86893(9) 0.0406(6) Uani d . 1 1
P P2 0.0665(4) 0.3760(5) 0.58567(15) 0.0223(9) Uani d P 0.50 1
P P3 0.3376(7) 0.9331(5) 0.52521(18) 0.0460(13) Uani d P 0.50 1
F F1 0.4111(7) 0.3779(7) 0.8487(2) 0.0662(17) Uani d . 1 1
F F2 0.3720(7) 0.1889(8) 0.8960(2) 0.083(2) Uani d . 1 1
F F3 0.6136(8) 0.1235(7) 0.8895(3) 0.087(2) Uani d . 1 1
F F4 0.6488(6) 0.3082(6) 0.8399(2) 0.0627(16) Uani d . 1 1
F F5 0.5731(8) 0.3658(7) 0.9169(2) 0.080(2) Uani d . 1 1
F F6 0.4524(7) 0.1353(6) 0.8207(2) 0.0699(18) Uani d . 1 1
F F7 0.2344(13) 0.4242(15) 0.5732(4) 0.071(4) Uani d P 0.50 1
F F8 0.0213(12) 0.3542(11) 0.5289(3) 0.048(3) Uani d P 0.50 1
F F9 -0.0984(14) 0.3277(16) 0.5993(4) 0.074(4) Uani d P 0.50 1
F F10 0.1149(13) 0.3953(11) 0.6387(3) 0.048(3) Uani d P 0.50 1
F F11 0.0255(16) 0.5450(15) 0.5929(5) 0.086(4) Uani d P 0.50 1
F F12 0.1067(14) 0.2015(14) 0.5798(5) 0.078(4) Uani d P 0.50 1
F F13 0.2819(11) 0.7699(11) 0.5355(4) 0.052(3) Uani d P 0.50 1
F F14 0.4594(13) 0.9411(12) 0.5740(4) 0.055(3) Uani d P 0.50 1
F F15 0.2102(13) 0.9903(13) 0.5575(4) 0.061(3) Uani d P 0.50 1
F F16 0.3906(14) 1.1053(11) 0.5201(4) 0.051(3) Uani d P 0.50 1
F F17 0.2281(13) 0.9269(11) 0.4820(5) 0.066(4) Uani d P 0.50 1
F F18 0.4732(18) 0.8751(13) 0.4927(5) 0.080(4) Uani d P 0.50 1
N N1 0.6951(6) 0.8758(7) 0.7100(2) 0.0218(14) Uani d . 1 1
N N2 0.6314(7) 0.6327(6) 0.6487(2) 0.0223(14) Uani d . 1 1
N N3 0.5163(7) 0.4394(7) 0.7002(3) 0.0306(16) Uani d . 1 1
N N4 0.8136(7) 0.5925(6) 0.7502(2) 0.0212(14) Uani d . 1 1
N N5 0.5824(7) 0.6975(6) 0.7912(2) 0.0241(14) Uani d . 1 1
N N6 0.3870(7) 0.7435(7) 0.7184(3) 0.0273(15) Uani d . 1 1
N N7 0.9608(12) -0.0287(12) 0.8456(4) 0.082(3) Uani d . 1 1
N N8 0.0331(14) 0.6614(13) 0.9563(4) 0.088(3) Uani d . 1 1
C C1 0.7199(8) 1.0006(9) 0.7444(3) 0.0273(18) Uani d . 1 1
H H1 0.6942 0.9936 0.7764 0.033 Uiso calc R 1 1
C C2 0.7826(9) 1.1392(9) 0.7334(3) 0.032(2) Uani d . 1 1
H H2 0.7969 1.2236 0.7575 0.039 Uiso calc R 1 1
C C3 0.8230(9) 1.1495(8) 0.6865(3) 0.032(2) Uani d . 1 1
H H3 0.8692 1.2396 0.6788 0.039 Uiso calc R 1 1
C C4 0.7941(9) 1.0242(9) 0.6506(3) 0.0291(19) Uani d . 1 1
H H4 0.8165 1.0314 0.6183 0.035 Uiso calc R 1 1
C C5 0.7316(8) 0.8874(8) 0.6628(3) 0.0234(17) Uani d . 1 1
C C6 0.6973(9) 0.7496(9) 0.6277(3) 0.0251(17) Uani d . 1 1
C C7 0.7184(11) 0.7255(10) 0.5781(3) 0.042(2) Uani d . 1 1
H H7 0.7616 0.8050 0.5635 0.050 Uiso calc R 1 1
C C8 0.6785(13) 0.5893(11) 0.5496(3) 0.056(3) Uani d . 1 1
H H8 0.6959 0.5754 0.5163 0.067 Uiso calc R 1 1
C C9 0.6102(12) 0.4699(10) 0.5717(3) 0.048(3) Uani d . 1 1
H H9 0.5808 0.3758 0.5533 0.058 Uiso calc R 1 1
C C10 0.5881(9) 0.4966(8) 0.6215(3) 0.0294(19) Uani d . 1 1
C C11 0.5205(9) 0.3899(9) 0.6516(3) 0.034(2) Uani d . 1 1
C C12 0.4598(11) 0.2427(9) 0.6311(4) 0.051(3) Uani d . 1 1
H H12 0.4632 0.2099 0.5976 0.061 Uiso calc R 1 1
C C13 0.3950(11) 0.1473(10) 0.6612(4) 0.061(3) Uani d . 1 1
H H13 0.3528 0.0503 0.6484 0.073 Uiso calc R 1 1
C C14 0.3951(10) 0.2002(10) 0.7107(4) 0.050(3) Uani d . 1 1
H H14 0.3551 0.1369 0.7319 0.059 Uiso calc R 1 1
C C15 0.4541(9) 0.3471(9) 0.7297(4) 0.038(2) Uani d . 1 1
H H15 0.4505 0.3815 0.7631 0.046 Uiso calc R 1 1
C C16 0.9277(8) 0.5350(8) 0.7264(3) 0.0251(17) Uani d . 1 1
H H16 0.9201 0.5297 0.6920 0.030 Uiso calc R 1 1
C C17 1.0570(9) 0.4828(9) 0.7508(3) 0.0312(19) Uani d . 1 1
H H17 1.1334 0.4413 0.7328 0.037 Uiso calc R 1 1
C C18 1.0729(9) 0.4920(9) 0.8014(3) 0.036(2) Uani d . 1 1
H H18 1.1600 0.4586 0.8184 0.043 Uiso calc R 1 1
C C19 0.9558(9) 0.5523(9) 0.8265(3) 0.033(2) Uani d . 1 1
H H19 0.9635 0.5599 0.8610 0.040 Uiso calc R 1 1
C C20 0.8264(8) 0.6019(8) 0.8006(3) 0.0252(18) Uani d . 1 1
C C21 0.6948(10) 0.6671(9) 0.8251(3) 0.0304(19) Uani d . 1 1
C C22 0.6838(11) 0.6954(9) 0.8747(3) 0.038(2) Uani d . 1 1
H H22 0.7631 0.6723 0.8975 0.045 Uiso calc R 1 1
C C23 0.5526(12) 0.7590(9) 0.8908(3) 0.041(2) Uani d . 1 1
C C24 0.4340(11) 0.7933(9) 0.8559(3) 0.041(2) Uani d . 1 1
H H24 0.3463 0.8378 0.8662 0.049 Uiso calc R 1 1
C C25 0.4506(9) 0.7593(9) 0.8058(3) 0.033(2) Uani d . 1 1
C C26 0.3421(9) 0.7893(9) 0.7645(3) 0.032(2) Uani d . 1 1
C C27 0.2062(9) 0.8608(9) 0.7703(4) 0.042(2) Uani d . 1 1
H H27 0.1808 0.8962 0.8018 0.051 Uiso calc R 1 1
C C28 0.1083(10) 0.8787(10) 0.7282(4) 0.053(3) Uani d . 1 1
H H28 0.0161 0.9257 0.7312 0.063 Uiso calc R 1 1
C C29 0.1501(9) 0.8255(9) 0.6820(4) 0.041(2) Uani d . 1 1
H H29 0.0854 0.8357 0.6536 0.049 Uiso calc R 1 1
C C30 0.2887(9) 0.7569(9) 0.6782(4) 0.035(2) Uani d . 1 1
H H30 0.3144 0.7191 0.6470 0.042 Uiso calc R 1 1
C C31 0.5415(13) 0.7943(11) 0.9431(4) 0.058(3) Uani d . 1 1
C C32 0.5330(16) 0.8213(12) 0.9860(4) 0.072(4) Uani d . 1 1
H H32 0.5263 0.8427 1.0199 0.087 Uiso calc R 1 1
C C33 0.9607(15) 0.0376(19) 0.8804(5) 0.104(6) Uani d . 1 1
C C34 0.958(2) 0.113(4) 0.9314(8) 0.36(3) Uani d . 1 1
H H34A 0.8897 0.0544 0.9486 0.541 Uiso calc R 1 1
H H34B 0.9217 0.2132 0.9303 0.541 Uiso calc R 1 1
H H34C 1.0603 0.1207 0.9485 0.541 Uiso calc R 1 1
C C35 0.1365(14) 0.5885(14) 0.9648(4) 0.063(3) Uani d . 1 1
C C36 0.2593(15) 0.4921(15) 0.9767(5) 0.084(4) Uani d . 1 1
H H36A 0.3438 0.5523 0.9962 0.126 Uiso calc R 1 1
H H36B 0.2941 0.4450 0.9465 0.126 Uiso calc R 1 1
H H36C 0.2220 0.4148 0.9952 0.126 Uiso calc R 1 1

loop_
_atom_site_aniso_label
_atom_site_aniso_U_11
_atom_site_aniso_U_22
_atom_site_aniso_U_33
_atom_site_aniso_U_12
_atom_site_aniso_U_13
_atom_site_aniso_U_23
Ru1 0.0183(3) 0.0179(3) 0.0337(4) -0.0009(2) 0.0022(3) 0.0091(3)
P1 0.0455(14) 0.0296(13) 0.0456(15) 0.0006(11) -0.0040(11) 0.0080(11)
P2 0.0167(19) 0.025(2) 0.027(2) 0.0045(16) 0.0036(16) 0.0105(17)
P3 0.072(4) 0.029(3) 0.035(3) -0.003(2) 0.010(3) -0.005(2)
F1 0.055(4) 0.064(4) 0.086(4) 0.028(3) 0.006(3) 0.025(3)
F2 0.067(4) 0.104(6) 0.080(5) -0.027(4) 0.019(3) 0.029(4)
F3 0.072(5) 0.057(4) 0.134(6) 0.011(3) -0.018(4) 0.044(4)
F4 0.054(4) 0.055(4) 0.083(4) -0.006(3) 0.013(3) 0.021(3)
F5 0.111(6) 0.068(4) 0.052(4) -0.030(4) -0.008(4) 0.002(3)
F6 0.092(5) 0.045(4) 0.065(4) -0.021(3) 0.003(3) -0.007(3)
F7 0.055(8) 0.095(10) 0.067(8) -0.012(7) -0.004(6) 0.038(7)
F8 0.076(8) 0.055(7) 0.009(5) -0.040(6) 0.004(4) 0.008(4)
F9 0.062(8) 0.101(10) 0.077(9) 0.020(7) 0.026(7) 0.056(8)
F10 0.083(8) 0.033(6) 0.036(6) 0.015(5) 0.047(5) 0.001(4)
F11 0.085(10) 0.062(9) 0.099(10) 0.021(7) -0.043(8) 0.001(7)
F12 0.067(8) 0.060(8) 0.098(10) 0.021(7) -0.024(7) -0.008(7)
F13 0.035(6) 0.041(6) 0.072(8) -0.027(5) 0.016(5) -0.023(5)
F14 0.073(8) 0.049(7) 0.047(7) 0.030(6) 0.006(6) 0.006(5)
F15 0.049(7) 0.059(8) 0.073(8) 0.004(6) -0.006(6) 0.013(6)
F16 0.080(9) 0.035(6) 0.035(6) -0.021(6) -0.003(6) 0.002(5)
F17 0.060(7) 0.020(5) 0.109(10) -0.015(5) -0.032(7) 0.019(6)
F18 0.113(12) 0.050(8) 0.070(9) -0.029(8) 0.033(8) -0.021(6)
N1 0.014(3) 0.018(3) 0.034(4) 0.006(2) -0.001(3) 0.003(3)
N2 0.017(3) 0.013(3) 0.036(4) -0.001(2) -0.008(3) 0.008(3)
N3 0.023(4) 0.025(4) 0.043(4) -0.009(3) -0.007(3) 0.015(3)
N4 0.019(3) 0.011(3) 0.032(4) -0.001(2) -0.002(3) 0.001(3)
N5 0.026(3) 0.011(3) 0.037(4) 0.004(3) 0.009(3) 0.007(3)
N6 0.015(3) 0.020(3) 0.048(4) -0.004(3) -0.001(3) 0.012(3)
N7 0.078(7) 0.084(8) 0.079(8) -0.020(6) 0.031(6) -0.024(6)
N8 0.096(9) 0.098(9) 0.065(7) 0.019(7) -0.022(6) 0.009(6)
C1 0.022(4) 0.022(4) 0.036(5) 0.003(3) 0.002(3) 0.000(4)
C2 0.035(5) 0.024(5) 0.037(5) 0.013(4) -0.002(4) 0.001(4)
C3 0.029(4) 0.010(4) 0.055(6) -0.004(3) -0.007(4) 0.007(4)
C4 0.025(4) 0.028(5) 0.036(5) -0.001(3) 0.000(4) 0.016(4)
C5 0.020(4) 0.021(4) 0.030(4) 0.003(3) 0.004(3) 0.004(3)
C6 0.026(4) 0.023(4) 0.026(4) 0.002(3) 0.000(3) 0.005(3)
C7 0.063(6) 0.024(5) 0.039(5) -0.005(4) 0.004(5) 0.016(4)
C8 0.100(9) 0.043(6) 0.022(5) 0.004(6) -0.002(5) 0.000(4)
C9 0.080(7) 0.021(5) 0.037(6) -0.003(5) -0.023(5) 0.003(4)
C10 0.035(5) 0.014(4) 0.037(5) -0.003(3) -0.013(4) 0.006(3)
C11 0.030(5) 0.014(4) 0.057(6) -0.012(3) -0.015(4) 0.018(4)
C12 0.059(6) 0.018(5) 0.070(7) -0.007(4) -0.031(5) 0.012(4)
C13 0.056(6) 0.024(5) 0.096(9) -0.025(5) -0.045(6) 0.035(5)
C14 0.041(6) 0.027(5) 0.079(8) -0.015(4) -0.021(5) 0.031(5)
C15 0.017(4) 0.033(5) 0.066(6) -0.011(4) -0.010(4) 0.027(4)
C16 0.023(4) 0.011(4) 0.041(5) -0.005(3) 0.006(4) 0.003(3)
C17 0.017(4) 0.020(4) 0.056(6) 0.002(3) 0.004(4) 0.004(4)
C18 0.018(4) 0.029(5) 0.059(6) 0.005(3) -0.007(4) 0.003(4)
C19 0.037(5) 0.028(5) 0.033(5) 0.005(4) -0.003(4) 0.000(4)
C20 0.021(4) 0.013(4) 0.043(5) 0.000(3) -0.001(4) 0.009(3)
C21 0.038(5) 0.024(4) 0.028(5) -0.006(4) 0.000(4) 0.006(3)
C22 0.052(6) 0.027(5) 0.035(5) -0.002(4) 0.002(4) 0.011(4)
C23 0.071(7) 0.020(4) 0.036(5) 0.000(4) 0.019(5) 0.006(4)
C24 0.049(6) 0.027(5) 0.053(6) 0.004(4) 0.028(5) 0.012(4)
C25 0.028(4) 0.021(4) 0.053(6) 0.001(3) 0.015(4) 0.010(4)
C26 0.030(4) 0.020(4) 0.049(5) -0.004(3) 0.015(4) 0.013(4)
C27 0.026(5) 0.024(5) 0.081(7) 0.000(4) 0.015(5) 0.015(5)
C28 0.024(5) 0.030(5) 0.111(9) 0.003(4) 0.017(6) 0.025(6)
C29 0.019(4) 0.021(5) 0.085(7) -0.008(3) -0.008(5) 0.033(5)
C30 0.026(4) 0.015(4) 0.066(6) -0.003(3) 0.000(4) 0.017(4)
C31 0.083(8) 0.039(6) 0.058(7) 0.019(6) 0.028(6) 0.011(5)
C32 0.134(12) 0.046(7) 0.047(7) 0.035(7) 0.036(7) 0.013(5)
C33 0.055(8) 0.147(15) 0.089(11) 0.011(9) -0.007(7) -0.058(10)
C34 0.15(2) 0.60(6) 0.23(3) 0.16(3) -0.099(19) -0.33(3)
C35 0.072(8) 0.077(8) 0.036(6) 0.026(7) -0.009(5) -0.003(5)
C36 0.082(10) 0.085(10) 0.085(9) 0.004(8) 0.004(7) 0.013(7)

loop_
_atom_type_symbol
_atom_type_description
_atom_type_scat_dispersion_real
_atom_type_scat_dispersion_imag
_atom_type_scat_source
C C 0.0033 0.0016 'International Tables Vol C Tables 4.2.6.8 and 6.1.1.4'
H H 0.0000 0.0000 'International Tables Vol C Tables 4.2.6.8 and 6.1.1.4'
N N 0.0061 0.0033 'International Tables Vol C Tables 4.2.6.8 and 6.1.1.4'
F F 0.0171 0.0103 'International Tables Vol C Tables 4.2.6.8 and 6.1.1.4'
P P 0.1023 0.0942 'International Tables Vol C Tables 4.2.6.8 and 6.1.1.4'
Ru Ru -1.2594 0.8363 'International Tables Vol C Tables 4.2.6.8 and 6.1.1.4'

loop_
_geom_angle_atom_site_label_1
_geom_angle_atom_site_label_2
_geom_angle_atom_site_label_3
_geom_angle_site_symmetry_1
_geom_angle
N2 Ru1 N5 . 178.3(3)
N2 Ru1 N6 . 101.3(3)
N5 Ru1 N6 . 79.4(3)
N2 Ru1 N1 . 79.0(2)
N5 Ru1 N1 . 99.5(2)
N6 Ru1 N1 . 89.9(2)
N2 Ru1 N3 . 78.8(3)
N5 Ru1 N3 . 102.6(3)
N6 Ru1 N3 . 92.4(2)
N1 Ru1 N3 . 157.7(3)
N2 Ru1 N4 . 100.9(2)
N5 Ru1 N4 . 78.3(2)
N6 Ru1 N4 . 157.7(3)
N1 Ru1 N4 . 94.5(2)
N3 Ru1 N4 . 91.7(2)
F2 P1 F6 . 90.3(4)
F2 P1 F1 . 91.5(4)
F6 P1 F1 . 90.6(4)
F2 P1 F3 . 89.5(4)
F6 P1 F3 . 90.3(4)
F1 P1 F3 . 178.7(4)
F2 P1 F5 . 91.2(4)
F6 P1 F5 . 178.4(4)
F1 P1 F5 . 89.4(4)
F3 P1 F5 . 89.7(4)
F2 P1 F4 . 178.3(4)
F6 P1 F4 . 88.0(3)
F1 P1 F4 . 88.2(3)
F3 P1 F4 . 90.8(4)
F5 P1 F4 . 90.4(4)
F10 P2 F8 . 177.8(6)
F10 P2 F11 . 86.5(6)
F8 P2 F11 . 94.6(7)
F10 P2 F9 . 86.5(6)
F8 P2 F9 . 95.4(6)
F11 P2 F9 . 89.2(8)
F10 P2 F7 . 92.1(6)
F8 P2 F7 . 85.9(6)
F11 P2 F7 . 91.1(8)
F9 P2 F7 . 178.6(6)
F10 P2 F12 . 92.2(6)
F8 P2 F12 . 86.8(6)
F11 P2 F12 . 178.3(8)
F9 P2 F12 . 89.6(7)
F7 P2 F12 . 90.1(7)
F17 P3 F15 . 88.9(8)
F17 P3 F13 . 92.5(6)
F15 P3 F13 . 85.6(6)
F17 P3 F16 . 90.7(6)
F15 P3 F16 . 89.8(7)
F13 P3 F16 . 174.3(6)
F17 P3 F14 . 179.5(8)
F15 P3 F14 . 90.6(6)
F13 P3 F14 . 87.7(6)
F16 P3 F14 . 89.1(6)
F17 P3 F18 . 92.4(8)
F15 P3 F18 . 178.6(8)
F13 P3 F18 . 94.8(6)
F16 P3 F18 . 89.8(6)
F14 P3 F18 . 88.1(7)
F18 F16 P3 2_676 115.0(10)
F16 F18 P3 2_676 149.8(10)
C1 N1 C5 . 118.6(6)
C1 N1 Ru1 . 127.3(5)
C5 N1 Ru1 . 114.1(5)
C10 N2 C6 . 121.0(7)
C10 N2 Ru1 . 119.9(5)
C6 N2 Ru1 . 119.1(5)
C15 N3 C11 . 119.8(7)
C15 N3 Ru1 . 127.2(6)
C11 N3 Ru1 . 113.0(5)
C16 N4 C20 . 118.5(6)
C16 N4 Ru1 . 127.9(5)
C20 N4 Ru1 . 113.5(5)
C21 N5 C25 . 120.5(7)
C21 N5 Ru1 . 121.4(5)
C25 N5 Ru1 . 118.1(5)
C30 N6 C26 . 118.4(7)
C30 N6 Ru1 . 127.3(6)
C26 N6 Ru1 . 114.4(5)
N1 C1 C2 . 122.2(7)
C3 C2 C1 . 119.2(7)
C2 C3 C4 . 119.2(7)
C3 C4 C5 . 120.3(7)
N1 C5 C4 . 120.6(7)
N1 C5 C6 . 115.2(6)
C4 C5 C6 . 124.2(7)
N2 C6 C7 . 118.3(7)
N2 C6 C5 . 112.5(6)
C7 C6 C5 . 129.1(7)
C8 C7 C6 . 122.4(8)
C7 C8 C9 . 118.6(9)
C10 C9 C8 . 118.2(8)
N2 C10 C9 . 121.4(7)
N2 C10 C11 . 111.3(7)
C9 C10 C11 . 127.3(7)
N3 C11 C12 . 121.0(8)
N3 C11 C10 . 117.0(7)
C12 C11 C10 . 122.1(9)
C13 C12 C11 . 119.6(10)
C14 C13 C12 . 118.0(9)
C13 C14 C15 . 121.1(9)
N3 C15 C14 . 120.6(9)
N4 C16 C17 . 122.4(8)
C18 C17 C16 . 120.1(8)
C17 C18 C19 . 118.0(8)
C18 C19 C20 . 120.4(8)
N4 C20 C19 . 120.6(7)
N4 C20 C21 . 115.9(6)
C19 C20 C21 . 123.5(7)
N5 C21 C22 . 122.1(8)
N5 C21 C20 . 110.8(7)
C22 C21 C20 . 127.0(8)
C21 C22 C23 . 119.0(8)
C22 C23 C24 . 119.8(8)
C22 C23 C31 . 119.7(9)
C24 C23 C31 . 120.5(9)
C25 C24 C23 . 118.6(8)
N5 C25 C24 . 120.0(8)
N5 C25 C26 . 113.5(7)
C24 C25 C26 . 126.4(8)
N6 C26 C27 . 121.9(8)
N6 C26 C25 . 114.4(7)
C27 C26 C25 . 123.7(8)
C26 C27 C28 . 118.8(9)
C29 C28 C27 . 119.0(8)
C28 C29 C30 . 119.9(9)
N6 C30 C29 . 121.8(9)
C32 C31 C23 . 179.1(11)
N7 C33 C34 . 173(2)
N8 C35 C36 . 176.8(15)
N1 C1 H1 . 119
C2 C1 H1 . 119
C1 C2 H2 . 121
C3 C2 H2 . 120
C2 C3 H3 . 121
C4 C3 H3 . 120
C3 C4 H4 . 120
C5 C4 H4 . 120
C6 C7 H7 . 119
C8 C7 H7 . 119
C7 C8 H8 . 121
C9 C8 H8 . 121
C8 C9 H9 . 121
C10 C9 H9 . 121
C11 C12 H12 . 120
C13 C12 H12 . 120
C12 C13 H13 . 121
C14 C13 H13 . 121
C13 C14 H14 . 120
C15 C14 H14 . 119
N3 C15 H15 . 120
C14 C15 H15 . 120
N4 C16 H16 . 119
C17 C16 H16 . 119
C16 C17 H17 . 120
C18 C17 H17 . 120
C17 C18 H18 . 121
C19 C18 H18 . 121
C18 C19 H19 . 120
C20 C19 H19 . 120
C21 C22 H22 . 121
C23 C22 H22 . 120
C23 C24 H24 . 121
C25 C24 H24 . 121
C26 C27 H27 . 121
C28 C27 H27 . 121
C27 C28 H28 . 120
C29 C28 H28 . 121
C28 C29 H29 . 120
C30 C29 H29 . 120
N6 C30 H30 . 119
C29 C30 H30 . 119
C31 C32 H32 . 180

loop_
_geom_bond_atom_site_label_1
_geom_bond_atom_site_label_2
_geom_bond_site_symmetry_2
_geom_bond_distance
Ru1 N2 . 1.964(6)
Ru1 N5 . 1.967(6)
Ru1 N6 . 2.057(6)
Ru1 N1 . 2.064(6)
Ru1 N3 . 2.073(6)
Ru1 N4 . 2.083(6)
P1 F2 . 1.577(6)
P1 F6 . 1.583(6)
P1 F1 . 1.585(6)
P1 F3 . 1.588(6)
P1 F5 . 1.596(6)
P1 F4 . 1.602(6)
P2 F10 . 1.453(11)
P2 F8 . 1.547(9)
P2 F11 . 1.551(13)
P2 F9 . 1.568(12)
P2 F7 . 1.581(12)
P2 F12 . 1.597(12)
P3 F17 . 1.435(12)
P3 F15 . 1.551(13)
P3 F13 . 1.567(11)
P3 F16 . 1.597(11)
P3 F14 . 1.610(12)
P3 F18 . 1.613(15)
F16 F18 2_676 1.278(16)
F18 F16 2_676 1.278(16)
N1 C1 . 1.355(9)
N1 C5 . 1.370(9)
N2 C10 . 1.353(9)
N2 C6 . 1.368(9)
N3 C15 . 1.344(10)
N3 C11 . 1.350(10)
N4 C16 . 1.330(9)
N4 C20 . 1.361(9)
N5 C21 . 1.338(10)
N5 C25 . 1.370(10)
N6 C30 . 1.344(10)
N6 C26 . 1.373(10)
N7 C33 . 1.054(13)
N8 C35 . 1.157(14)
C1 C2 . 1.395(11)
C2 C3 . 1.371(11)
C3 C4 . 1.383(11)
C4 C5 . 1.392(10)
C5 C6 . 1.456(10)
C6 C7 . 1.376(11)
C7 C8 . 1.363(12)
C8 C9 . 1.411(13)
C9 C10 . 1.385(12)
C10 C11 . 1.461(11)
C11 C12 . 1.410(11)
C12 C13 . 1.384(13)
C13 C14 . 1.374(14)
C14 C15 . 1.394(12)
C16 C17 . 1.381(10)
C17 C18 . 1.364(11)
C18 C19 . 1.378(11)
C19 C20 . 1.389(11)
C20 C21 . 1.489(11)
C21 C22 . 1.360(11)
C22 C23 . 1.386(12)
C23 C24 . 1.404(13)
C23 C31 . 1.438(13)
C24 C25 . 1.388(11)
C25 C26 . 1.457(12)
C26 C27 . 1.385(11)
C27 C28 . 1.390(13)
C28 C29 . 1.381(13)
C29 C30 . 1.387(11)
C31 C32 . 1.175(13)
C33 C34 . 1.47(2)
C35 C36 . 1.439(16)
C1 H1 . 0.93
C2 H2 . 0.93
C3 H3 . 0.93
C4 H4 . 0.93
C7 H7 . 0.93
C8 H8 . 0.93
C9 H9 . 0.93
C12 H12 . 0.93
C13 H13 . 0.93
C14 H14 . 0.93
C15 H15 . 0.93
C16 H16 . 0.93
C17 H17 . 0.93
C18 H18 . 0.93
C19 H19 . 0.93
C22 H22 . 0.93
C24 H24 . 0.93
C27 H27 . 0.93
C28 H28 . 0.93
C29 H29 . 0.93
C30 H30 . 0.93
C32 H32 . 0.93
